data_9007994
loop_
_publ_author_name
'Roh, Y. H.'
'Hong, S. T.'

_publ_section_title
;
 Apatite-type Ba5(VO4)3Cl
;
_journal_name_full 'Acta Crystallographica, Section E'
_journal_page_first i140
_journal_page_last i142
_journal_paper_doi 10.1107/S1600536805018854
_journal_volume 61
_journal_year 2005
_chemical_compound_source Synthetic
_chemical_formula_structural Ba5(VO4)3Cl
_chemical_formula_sum 'Ba5 Cl O12 V3'
_space_group_IT_number 176
_symmetry_space_group_name_Hall '-P 6c'
_symmetry_space_group_name_H-M 'P 63/m'
_cell_angle_alpha 90
_cell_angle_beta 90
_cell_angle_gamma 120
_cell_length_a 10.5565
_cell_length_b 10.5565
_cell_length_c 7.7584
_cell_formula_units_Z 2
_cell_volume 748.760
_database_code_amcsd 0010452
_exptl_crystal_density_diffrn 4.732
_cod_original_formula_sum 'Ba5 V3 Cl O12'
_cod_database_code 9007994
_amcsd_formula_title Ba5(VO4)3Cl

loop_
_space_group_symop_operation_xyz
x,y,z
-x+y,-x,1/2-z
x-y,x,1/2+z
y,-x+y,-z
-y,x-y,z
x,y,1/2-z
-x,-y,1/2+z
x-y,x,-z
-x+y,-x,z
-y,x-y,1/2-z
y,-x+y,1/2+z
-x,-y,-z

loop_
_atom_site_aniso_label
_atom_site_aniso_U_11
_atom_site_aniso_U_22
_atom_site_aniso_U_33
_atom_site_aniso_U_12
_atom_site_aniso_U_13
_atom_site_aniso_U_23
Ba1 0.01142 0.01142 0.00687 0.00571 0.00000 0.00000
Ba2 0.01043 0.00921 0.00862 0.00475 0.00000 0.00000
V1 0.00690 0.00780 0.00650 0.00400 0.00000 0.00000
Cl1 0.01280 0.01280 0.01690 0.00640 0.00000 0.00000
O1 0.01100 0.00900 0.01600 0.00260 0.00000 0.00000
O2 0.01900 0.02300 0.01500 0.01700 0.00000 0.00000
O3 0.01200 0.02380 0.01060 0.00940 -0.00300 -0.00550

loop_
_atom_site_label
_atom_site_fract_x
_atom_site_fract_y
_atom_site_fract_z
_atom_site_U_iso_or_equiv
Ba1 0.33333 0.66667 -0.00077 0.00990
Ba2 0.25686 0.01113 0.25000 0.00950
V1 0.37108 0.40508 0.25000 0.00690
Cl1 0.00000 0.00000 0.00000 0.01420
O1 0.46970 0.59340 0.25000 0.01290
O2 0.48090 0.32740 0.25000 0.01640
O3 0.25970 0.35410 0.07500 0.01530

loop_
_cod_related_entry_id
_cod_related_entry_database
_cod_related_entry_code
1 AMCSD 0010452
